data_7036569
loop_
_publ_author_name
'Caballo, Jorge'
'Gre\~no, Maider'
'Mena, Miguel'
'P\'erez-Redondo, Adri\'an'
'Y\'elamos, Carlos'

_publ_section_title
;
 Homo and heteropolymetallic Group 4 molecular nitrides.
;
_journal_issue 41
_journal_name_full 'Dalton transactions (Cambridge, England : 2003)'
_journal_page_first 18145
_journal_page_last 18157
_journal_paper_doi 10.1039/c5dt02836a
_journal_volume 44
_journal_year 2015
_chemical_compound_source 'synthesis as described'
_chemical_formula_moiety 'C30 H47 Cl3 N4 Ti3 Zr'
_chemical_formula_sum 'C30 H47 Cl3 N4 Ti3 Zr'
_chemical_formula_weight 804.99
_chemical_name_systematic
;
 ?
;
_chemical_properties_physical 'Air-sensitive, Moisture-sensitive, Oxygen-sensitive'
_space_group_crystal_system monoclinic
_space_group_IT_number 14
_space_group_name_Hall '-P 2yn'
_space_group_name_H-M_alt 'P 1 21/n 1'
_symmetry_space_group_name_Hall '-P 2yn'
_symmetry_space_group_name_H-M 'P 1 21/n 1'
_atom_sites_solution_hydrogens geom
_atom_sites_solution_primary direct
_atom_sites_solution_secondary difmap
_audit_conform_dict_location ftp://ftp.iucr.org/pub/cif_core.dic
_audit_conform_dict_name cif_core.dic
_audit_conform_dict_version 2.3
_audit_creation_date 2010-09-17T18:46:14-00:00
_audit_creation_method 'WinGX routine CIF_UPDATE'
_audit_update_record
;
2015-08-26 deposited with the CCDC.
2015-09-16 downloaded from the CCDC.
;
_cell_angle_alpha 90
_cell_angle_beta 93.44(4)
_cell_angle_gamma 90
_cell_formula_units_Z 4
_cell_length_a 11.065(3)
_cell_length_b 17.559(4)
_cell_length_c 18.813(3)
_cell_measurement_reflns_used 243
_cell_measurement_temperature 200(2)
_cell_measurement_theta_max 27
_cell_measurement_theta_min 5
_cell_measurement_wavelength 0.71073
_cell_volume 3648.6(14)
_computing_cell_refinement 'Dirax/lsq (Duisenberg & Schreurs, 1989-2000)'
_computing_data_collection 'Collect (Bruker AXS BV, 1997-2004)'
_computing_data_reduction 'EvalCCD (Duisenberg & Schreurs 1990-2000)'
_computing_molecular_graphics 'Ortep-3 for Windows (Farrugia, 1997)'
_computing_publication_material 'WinGX publication routines (Farrugia, 1999)'
_computing_structure_refinement 'SHELXL-97 (Sheldrick, 1997)'
_computing_structure_solution 'SHELXS-97 (Sheldrick, 1997)'
_diffrn_ambient_temperature 200(2)
_diffrn_detector 'CCD plate'
_diffrn_detector_area_resol_mean 9
_diffrn_measured_fraction_theta_full 0.993
_diffrn_measured_fraction_theta_max 0.993
_diffrn_measurement_device '95mm CCD camera on \k-goniostat'
_diffrn_measurement_device_type KappaCCD
_diffrn_measurement_method 'CCD rotation images, thick slices'
_diffrn_orient_matrix_type X=UH
_diffrn_orient_matrix_UB_11 0.01
_diffrn_orient_matrix_UB_12 0
_diffrn_orient_matrix_UB_13 0
_diffrn_orient_matrix_UB_21 0
_diffrn_orient_matrix_UB_22 0.01
_diffrn_orient_matrix_UB_23 0
_diffrn_orient_matrix_UB_31 0
_diffrn_orient_matrix_UB_32 0
_diffrn_orient_matrix_UB_33 0.01
_diffrn_radiation_monochromator graphite
_diffrn_radiation_probe x-ray
_diffrn_radiation_type MoK\a
_diffrn_radiation_wavelength 0.71073
_diffrn_reflns_av_R_equivalents 0.1480
_diffrn_reflns_av_unetI/netI 0.1105
_diffrn_reflns_limit_h_max 14
_diffrn_reflns_limit_h_min -14
_diffrn_reflns_limit_k_max 22
_diffrn_reflns_limit_k_min -22
_diffrn_reflns_limit_l_max 24
_diffrn_reflns_limit_l_min 0
_diffrn_reflns_number 80915
_diffrn_reflns_reduction_process
;
 Scaled and merged with SORTAV
 R.H. Blessing, (1987) Cryst. Rev. 1, 3-58
 R.H. Blessing, (1989) J. Appl. Cryst. 22, 396-397
;
_diffrn_reflns_theta_full 27.51
_diffrn_reflns_theta_max 27.51
_diffrn_reflns_theta_min 5.04
_diffrn_source 'Enraf Nonius FR590'
_exptl_absorpt_coefficient_mu 1.155
_exptl_absorpt_correction_T_max 0.885
_exptl_absorpt_correction_T_min 0.828
_exptl_absorpt_correction_type multi-scan
_exptl_absorpt_process_details
;
 R.H. Blessing, Acta Cryst. (1995), A51, 33-38
;
_exptl_crystal_colour red
_exptl_crystal_density_diffrn 1.466
_exptl_crystal_density_method 'not measured'
_exptl_crystal_description prism
_exptl_crystal_F_000 1648
_exptl_crystal_recrystallization_method 'Slow diffusion of tetrahydrofuran and toluene solutions of starting materials.'
_exptl_crystal_size_max 0.17
_exptl_crystal_size_mid 0.13
_exptl_crystal_size_min 0.12
_refine_diff_density_max 0.888
_refine_diff_density_min -0.71
_refine_diff_density_rms 0.108
_refine_ls_extinction_method none
_refine_ls_goodness_of_fit_ref 0.986
_refine_ls_hydrogen_treatment constr
_refine_ls_matrix_type full
_refine_ls_number_parameters 385
_refine_ls_number_reflns 8322
_refine_ls_number_restraints 0
_refine_ls_restrained_S_all 0.986
_refine_ls_R_factor_all 0.1139
_refine_ls_R_factor_gt 0.0542
_refine_ls_shift/su_max 0.012
_refine_ls_shift/su_mean 0
_refine_ls_structure_factor_coef Fsqd
_refine_ls_weighting_details 'calc w=1/[\s^2^(Fo^2^)+(0.0578P)^2^+0.0000P] where P=(Fo^2^+2Fc^2^)/3'
_refine_ls_weighting_scheme calc
_refine_ls_wR_factor_gt 0.1137
_refine_ls_wR_factor_ref 0.1337
_reflns_number_gt 4934
_reflns_number_total 8322
_reflns_threshold_expression >2sigma(I)
_cod_data_source_file c5dt02836a2.cif
_cod_data_source_block 2
_cod_depositor_comments 'Adding full bibliography for 7036569--7036572.cif.'
_cod_original_cell_volume 3648.5(14)
_cod_database_code 7036569

loop_
_space_group_symop_operation_xyz
'x, y, z'
'-x+1/2, y+1/2, -z+1/2'
'-x, -y, -z'
'x-1/2, -y-1/2, z-1/2'

loop_
_atom_site_label
_atom_site_type_symbol
_atom_site_fract_x
_atom_site_fract_y
_atom_site_fract_z
_atom_site_U_iso_or_equiv
_atom_site_adp_type
_atom_site_occupancy
_atom_site_symmetry_multiplicity
_atom_site_calc_flag
_atom_site_refinement_flags
C11 C 0.1391(4) 0.9463(3) 0.4506(3) 0.0388(11) Uani 1 1 d .
C12 C 0.0814(4) 0.9595(2) 0.3816(3) 0.0386(11) Uani 1 1 d .
C13 C -0.0264(4) 0.9147(3) 0.3783(2) 0.0384(11) Uani 1 1 d .
C14 C -0.0333(4) 0.8744(3) 0.4426(2) 0.0365(11) Uani 1 1 d .
C15 C 0.0690(4) 0.8939(3) 0.4884(2) 0.0344(10) Uani 1 1 d .
C16 C 0.2535(4) 0.9847(3) 0.4811(3) 0.0705(19) Uani 1 1 d .
H16A H 0.2353 1.0142 0.5221 0.106 Uiso 1 1 calc R
H16B H 0.2848 1.0176 0.4458 0.106 Uiso 1 1 calc R
H16C H 0.3128 0.9467 0.4947 0.106 Uiso 1 1 calc R
C17 C 0.1226(6) 1.0137(3) 0.3260(3) 0.0746(19) Uani 1 1 d .
H17A H 0.0963 0.9954 0.2795 0.112 Uiso 1 1 calc R
H17B H 0.2094 1.0171 0.3296 0.112 Uiso 1 1 calc R
H17C H 0.0886 1.0631 0.3333 0.112 Uiso 1 1 calc R
C18 C -0.1241(4) 0.9145(4) 0.3179(3) 0.0674(17) Uani 1 1 d .
H18A H -0.1411 0.8631 0.3033 0.101 Uiso 1 1 calc R
H18B H -0.0967 0.9429 0.2784 0.101 Uiso 1 1 calc R
H18C H -0.1964 0.9375 0.3339 0.101 Uiso 1 1 calc R
C19 C -0.1370(4) 0.8219(3) 0.4599(3) 0.0581(15) Uani 1 1 d .
H19A H -0.1386 0.7788 0.4285 0.087 Uiso 1 1 calc R
H19B H -0.2122 0.849 0.4537 0.087 Uiso 1 1 calc R
H19C H -0.1256 0.8049 0.5083 0.087 Uiso 1 1 calc R
C20 C 0.0983(5) 0.8661(4) 0.5633(3) 0.0624(16) Uani 1 1 d .
H20A H 0.1092 0.909 0.5947 0.094 Uiso 1 1 calc R
H20B H 0.1713 0.8365 0.5647 0.094 Uiso 1 1 calc R
H20C H 0.0329 0.8352 0.5782 0.094 Uiso 1 1 calc R
C21 C 0.5627(3) 0.8061(3) 0.3159(2) 0.0284(9) Uani 1 1 d .
C22 C 0.5800(3) 0.7304(3) 0.3422(2) 0.0305(10) Uani 1 1 d .
C23 C 0.5697(3) 0.7334(2) 0.4185(2) 0.0295(9) Uani 1 1 d .
C24 C 0.5439(3) 0.8106(2) 0.4370(2) 0.0282(9) Uani 1 1 d .
C25 C 0.5399(3) 0.8551(2) 0.3734(2) 0.0277(9) Uani 1 1 d .
C26 C 0.5773(4) 0.8306(3) 0.2393(2) 0.0459(12) Uani 1 1 d .
H26A H 0.5003 0.8465 0.2181 0.069 Uiso 1 1 calc R
H26B H 0.6071 0.7886 0.2128 0.069 Uiso 1 1 calc R
H26C H 0.6335 0.8722 0.2386 0.069 Uiso 1 1 calc R
C27 C 0.6100(4) 0.6602(3) 0.2994(3) 0.0525(14) Uani 1 1 d .
H27A H 0.5679 0.6626 0.2533 0.079 Uiso 1 1 calc R
H27B H 0.5854 0.6153 0.3239 0.079 Uiso 1 1 calc R
H27C H 0.6956 0.6583 0.2939 0.079 Uiso 1 1 calc R
C28 C 0.5917(4) 0.6704(3) 0.4708(3) 0.0485(13) Uani 1 1 d .
H28A H 0.6672 0.6789 0.4975 0.073 Uiso 1 1 calc R
H28B H 0.5949 0.6228 0.4458 0.073 Uiso 1 1 calc R
H28C H 0.5272 0.669 0.5027 0.073 Uiso 1 1 calc R
C29 C 0.5325(4) 0.8382(3) 0.5124(2) 0.0407(11) Uani 1 1 d .
H29A H 0.5093 0.8909 0.5116 0.061 Uiso 1 1 calc R
H29B H 0.6089 0.8325 0.5388 0.061 Uiso 1 1 calc R
H29C H 0.4721 0.8087 0.5345 0.061 Uiso 1 1 calc R
C30 C 0.5235(4) 0.9409(3) 0.3675(3) 0.0441(12) Uani 1 1 d .
H30A H 0.5129 0.9618 0.4138 0.066 Uiso 1 1 calc R
H30B H 0.4535 0.9519 0.3366 0.066 Uiso 1 1 calc R
H30C H 0.5939 0.963 0.3483 0.066 Uiso 1 1 calc R
C31 C 0.1414(4) 0.5346(2) 0.3899(2) 0.0285(9) Uani 1 1 d .
C32 C 0.0398(4) 0.5701(2) 0.4179(2) 0.0316(10) Uani 1 1 d .
C33 C 0.0785(4) 0.6022(2) 0.4853(2) 0.0362(11) Uani 1 1 d .
C34 C 0.2048(4) 0.5871(3) 0.4979(2) 0.0385(11) Uani 1 1 d .
C35 C 0.2427(4) 0.5454(2) 0.4387(2) 0.0347(10) Uani 1 1 d .
C36 C 0.1445(5) 0.4881(3) 0.3226(3) 0.0543(14) Uani 1 1 d .
H36A H 0.152 0.4351 0.3346 0.081 Uiso 1 1 calc R
H36B H 0.2124 0.5035 0.2966 0.081 Uiso 1 1 calc R
H36C H 0.071 0.4962 0.2938 0.081 Uiso 1 1 calc R
C37 C -0.0886(4) 0.5712(3) 0.3856(3) 0.0555(15) Uani 1 1 d .
H37A H -0.089 0.5563 0.3365 0.083 Uiso 1 1 calc R
H37B H -0.1212 0.6216 0.389 0.083 Uiso 1 1 calc R
H37C H -0.1372 0.5363 0.4109 0.083 Uiso 1 1 calc R
C38 C -0.0016(6) 0.6416(3) 0.5363(3) 0.0705(18) Uani 1 1 d .
H38A H -0.0157 0.6081 0.5754 0.106 Uiso 1 1 calc R
H38B H -0.0776 0.6545 0.5119 0.106 Uiso 1 1 calc R
H38C H 0.0374 0.6871 0.5541 0.106 Uiso 1 1 calc R
C39 C 0.2808(5) 0.6095(3) 0.5639(2) 0.0661(18) Uani 1 1 d .
H39A H 0.3582 0.5849 0.5638 0.099 Uiso 1 1 calc R
H39B H 0.2405 0.5942 0.6054 0.099 Uiso 1 1 calc R
H39C H 0.2918 0.6637 0.5646 0.099 Uiso 1 1 calc R
C40 C 0.3669(4) 0.5136(3) 0.4289(3) 0.0606(16) Uani 1 1 d .
H40A H 0.4216 0.5303 0.4673 0.091 Uiso 1 1 calc R
H40B H 0.395 0.5312 0.3845 0.091 Uiso 1 1 calc R
H40C H 0.3633 0.4589 0.4287 0.091 Uiso 1 1 calc R
Cl1 Cl 0.32031(12) 0.73659(8) 0.15511(6) 0.0519(3) Uani 1 1 d .
Cl2 Cl 0.04556(12) 0.83882(8) 0.18273(6) 0.0531(3) Uani 1 1 d .
Cl3 Cl 0.04844(13) 0.63151(8) 0.20151(6) 0.0558(4) Uani 1 1 d .
N1 N 0.2583(3) 0.76034(18) 0.43688(16) 0.0247(7) Uani 1 1 d .
N12 N 0.2603(3) 0.83604(19) 0.31406(16) 0.0251(7) Uani 1 1 d .
H12 H 0.2605 0.8604 0.2744 0.03 Uiso 1 1 calc R
N13 N 0.0655(3) 0.73762(18) 0.34698(17) 0.0259(7) Uani 1 1 d .
H13 H 0.0038 0.7305 0.3178 0.031 Uiso 0.5 1 calc PR
N23 N 0.2977(3) 0.67563(19) 0.32207(16) 0.0257(7) Uani 1 1 d .
H23 H 0.3096 0.6489 0.2848 0.031 Uiso 0.5 1 calc PR
Ti1 Ti 0.14408(6) 0.82877(4) 0.38932(4) 0.02580(18) Uani 1 1 d .
Ti2 Ti 0.37544(6) 0.76655(4) 0.36426(4) 0.02471(18) Uani 1 1 d .
Ti3 Ti 0.18263(6) 0.66893(4) 0.39722(4) 0.02548(18) Uani 1 1 d .
Zr1 Zr 0.16826(4) 0.74066(2) 0.244401(19) 0.02696(13) Uani 1 1 d .

loop_
_atom_site_aniso_label
_atom_site_aniso_U_11
_atom_site_aniso_U_22
_atom_site_aniso_U_33
_atom_site_aniso_U_23
_atom_site_aniso_U_13
_atom_site_aniso_U_12
C11 0.032(2) 0.027(3) 0.058(3) -0.022(2) 0.009(2) 0.003(2)
C12 0.036(2) 0.021(2) 0.062(3) 0.006(2) 0.023(2) 0.012(2)
C13 0.032(2) 0.038(3) 0.046(3) -0.002(2) 0.009(2) 0.010(2)
C14 0.025(2) 0.034(3) 0.052(3) -0.004(2) 0.017(2) 0.006(2)
C15 0.028(2) 0.037(3) 0.040(3) -0.009(2) 0.0125(19) 0.006(2)
C16 0.040(3) 0.059(4) 0.113(5) -0.051(4) 0.013(3) -0.011(3)
C17 0.088(4) 0.040(3) 0.101(5) 0.027(3) 0.049(4) 0.015(3)
C18 0.045(3) 0.094(5) 0.062(4) 0.002(3) -0.005(3) 0.027(3)
C19 0.041(3) 0.048(3) 0.089(4) -0.003(3) 0.034(3) -0.004(3)
C20 0.070(4) 0.078(4) 0.041(3) -0.006(3) 0.015(3) 0.018(3)
C21 0.0186(19) 0.042(3) 0.025(2) 0.0067(19) 0.0042(16) 0.0016(18)
C22 0.0159(19) 0.042(3) 0.034(2) -0.002(2) 0.0022(16) 0.0028(18)
C23 0.0166(19) 0.037(3) 0.034(2) 0.0088(19) -0.0046(16) -0.0002(18)
C24 0.0188(19) 0.039(3) 0.027(2) -0.0023(18) 0.0023(16) -0.0050(18)
C25 0.0157(18) 0.032(2) 0.035(2) 0.0056(18) -0.0036(16) -0.0061(17)
C26 0.033(2) 0.068(4) 0.037(3) 0.014(2) 0.003(2) -0.008(2)
C27 0.037(3) 0.061(4) 0.059(3) -0.020(3) 0.005(2) 0.013(3)
C28 0.038(3) 0.053(3) 0.053(3) 0.020(3) -0.005(2) -0.001(2)
C29 0.030(2) 0.058(3) 0.034(2) -0.006(2) -0.0008(19) -0.010(2)
C30 0.039(3) 0.028(3) 0.065(3) 0.003(2) -0.001(2) -0.006(2)
C31 0.038(2) 0.021(2) 0.027(2) 0.0016(17) 0.0008(18) -0.0068(19)
C32 0.027(2) 0.026(2) 0.042(3) 0.0128(19) 0.0030(19) -0.0070(19)
C33 0.057(3) 0.025(2) 0.029(2) 0.0030(18) 0.023(2) -0.009(2)
C34 0.056(3) 0.029(3) 0.030(2) 0.0102(19) -0.005(2) -0.012(2)
C35 0.036(2) 0.028(3) 0.040(3) 0.010(2) 0.000(2) 0.001(2)
C36 0.084(4) 0.036(3) 0.044(3) -0.008(2) 0.008(3) -0.011(3)
C37 0.038(3) 0.048(3) 0.079(4) 0.022(3) -0.004(3) -0.015(2)
C38 0.108(5) 0.048(4) 0.060(4) 0.005(3) 0.049(3) 0.005(3)
C39 0.107(5) 0.058(4) 0.031(3) 0.014(2) -0.013(3) -0.036(3)
C40 0.047(3) 0.040(3) 0.094(4) 0.023(3) -0.004(3) 0.011(3)
Cl1 0.0511(7) 0.0701(9) 0.0364(6) -0.0082(6) 0.0182(5) -0.0085(7)
Cl2 0.0611(8) 0.0526(8) 0.0440(7) 0.0130(6) -0.0091(6) 0.0135(7)
Cl3 0.0816(10) 0.0463(8) 0.0378(7) -0.0005(6) -0.0115(6) -0.0283(7)
N1 0.0245(17) 0.030(2) 0.0190(16) 0.0003(14) 0.0009(13) 0.0008(15)
N12 0.0236(16) 0.030(2) 0.0216(17) 0.0053(14) -0.0001(13) 0.0002(15)
N13 0.0227(17) 0.0258(19) 0.0288(18) -0.0010(14) -0.0010(14) -0.0027(14)
N23 0.0314(18) 0.0226(19) 0.0234(17) -0.0015(14) 0.0054(14) 0.0012(15)
Ti1 0.0242(4) 0.0240(4) 0.0298(4) -0.0028(3) 0.0059(3) -0.0001(3)
Ti2 0.0183(3) 0.0287(4) 0.0270(4) 0.0022(3) 0.0008(3) 0.0004(3)
Ti3 0.0301(4) 0.0242(4) 0.0224(4) 0.0033(3) 0.0039(3) -0.0025(3)
Zr1 0.0324(2) 0.0311(2) 0.0170(2) 0.00020(16) -0.00159(15) -0.00301(18)

loop_
_atom_type_symbol
_atom_type_description
_atom_type_scat_dispersion_real
_atom_type_scat_dispersion_imag
_atom_type_scat_source
C C 0.0033 0.0016 'International Tables Vol C Tables 4.2.6.8 and 6.1.1.4'
H H 0 0 'International Tables Vol C Tables 4.2.6.8 and 6.1.1.4'
Cl Cl 0.1484 0.1585 'International Tables Vol C Tables 4.2.6.8 and 6.1.1.4'
N N 0.0061 0.0033 'International Tables Vol C Tables 4.2.6.8 and 6.1.1.4'
Ti Ti 0.2776 0.4457 'International Tables Vol C Tables 4.2.6.8 and 6.1.1.4'
Zr Zr -2.9673 0.5597 'International Tables Vol C Tables 4.2.6.8 and 6.1.1.4'

loop_
_exptl_crystal_face_index_h
_exptl_crystal_face_index_k
_exptl_crystal_face_index_l
_exptl_crystal_face_perp_dist
7 0 -6 0.029
-1 1 9 0.109
1 -1 -9 0.096
-11 -1 -1 0.148
0 -1 0 0.052
0 1 0 0.085

loop_
_geom_angle_atom_site_label_1
_geom_angle_atom_site_label_2
_geom_angle_atom_site_label_3
_geom_angle
C15 C11 C12 109.3(4)
C15 C11 C16 124.6(5)
C12 C11 C16 126.0(5)
C15 C11 Ti1 73.0(2)
C12 C11 Ti1 73.8(2)
C16 C11 Ti1 121.9(3)
C13 C12 C11 106.1(4)
C13 C12 C17 127.3(5)
C11 C12 C17 126.6(5)
C13 C12 Ti1 73.3(2)
C11 C12 Ti1 71.3(2)
C17 C12 Ti1 123.2(3)
C14 C13 C12 109.2(4)
C14 C13 C18 124.6(4)
C12 C13 C18 126.1(5)
C14 C13 Ti1 72.2(2)
C12 C13 Ti1 72.2(2)
C18 C13 Ti1 125.5(3)
C13 C14 C15 108.4(4)
C13 C14 C19 124.6(4)
C15 C14 C19 126.9(4)
C13 C14 Ti1 73.7(2)
C15 C14 Ti1 72.0(2)
C19 C14 Ti1 122.3(3)
C11 C15 C14 107.0(4)
C11 C15 C20 125.7(4)
C14 C15 C20 127.3(4)
C11 C15 Ti1 72.2(2)
C14 C15 Ti1 73.3(2)
C20 C15 Ti1 120.8(3)
C25 C21 C22 109.1(3)
C25 C21 C26 125.7(4)
C22 C21 C26 124.9(4)
C25 C21 Ti2 72.0(2)
C22 C21 Ti2 72.7(2)
C26 C21 Ti2 125.4(3)
C21 C22 C23 107.1(4)
C21 C22 C27 126.9(4)
C23 C22 C27 126.0(4)
C21 C22 Ti2 73.0(2)
C23 C22 Ti2 71.9(2)
C27 C22 Ti2 122.8(3)
C24 C23 C22 107.7(4)
C24 C23 C28 124.7(4)
C22 C23 C28 127.4(4)
C24 C23 Ti2 71.7(2)
C22 C23 Ti2 73.1(2)
C28 C23 Ti2 124.6(3)
C25 C24 C23 108.2(4)
C25 C24 C29 127.6(4)
C23 C24 C29 124.1(4)
C25 C24 Ti2 73.3(2)
C23 C24 Ti2 73.3(2)
C29 C24 Ti2 122.6(3)
C21 C25 C24 107.9(4)
C21 C25 C30 124.9(4)
C24 C25 C30 127.0(4)
C21 C25 Ti2 73.7(2)
C24 C25 Ti2 71.9(2)
C30 C25 Ti2 123.5(3)
C32 C31 C35 108.3(4)
C32 C31 C36 127.5(4)
C35 C31 C36 124.0(4)
C32 C31 Ti3 72.5(2)
C35 C31 Ti3 72.1(2)
C36 C31 Ti3 124.5(3)
C31 C32 C33 107.6(4)
C31 C32 C37 127.2(4)
C33 C32 C37 125.1(4)
C31 C32 Ti3 73.3(2)
C33 C32 Ti3 72.1(2)
C37 C32 Ti3 122.6(3)
C34 C33 C32 108.1(4)
C34 C33 C38 125.8(5)
C32 C33 C38 126.0(5)
C34 C33 Ti3 72.4(2)
C32 C33 Ti3 73.0(2)
C38 C33 Ti3 122.9(3)
C35 C34 C33 107.4(4)
C35 C34 C39 127.2(5)
C33 C34 C39 125.3(5)
C35 C34 Ti3 73.0(2)
C33 C34 Ti3 72.7(2)
C39 C34 Ti3 121.6(3)
C34 C35 C31 108.6(4)
C34 C35 C40 127.1(4)
C31 C35 C40 124.2(4)
C34 C35 Ti3 72.4(2)
C31 C35 Ti3 73.5(2)
C40 C35 Ti3 122.4(3)
Ti1 N1 Ti3 94.67(14)
Ti1 N1 Ti2 94.89(14)
Ti3 N1 Ti2 93.83(14)
Ti2 N12 Ti1 92.67(13)
Ti2 N12 Zr1 94.19(14)
Ti1 N12 Zr1 94.33(12)
Ti1 N13 Ti3 92.40(14)
Ti1 N13 Zr1 95.29(13)
Ti3 N13 Zr1 94.17(13)
Ti2 N23 Ti3 92.58(13)
Ti2 N23 Zr1 95.44(13)
Ti3 N23 Zr1 94.67(13)
N1 Ti1 N13 86.69(14)
N1 Ti1 N12 86.32(13)
N13 Ti1 N12 93.06(13)
N1 Ti1 C11 110.59(16)
N13 Ti1 C11 152.17(14)
N12 Ti1 C11 109.18(15)
N1 Ti1 C15 100.74(15)
N13 Ti1 C15 122.82(14)
N12 Ti1 C15 143.55(15)
C11 Ti1 C15 34.84(15)
N1 Ti1 C14 123.08(15)
N13 Ti1 C14 95.05(15)
N12 Ti1 C14 149.85(15)
C11 Ti1 C14 57.37(15)
C15 Ti1 C14 34.69(15)
N1 Ti1 C12 143.56(16)
N13 Ti1 C12 129.39(16)
N12 Ti1 C12 95.34(14)
C11 Ti1 C12 34.94(16)
C15 Ti1 C12 58.28(16)
C14 Ti1 C12 57.62(15)
N1 Ti1 C13 156.60(15)
N13 Ti1 C13 98.60(15)
N12 Ti1 C13 115.92(15)
C11 Ti1 C13 57.05(16)
C15 Ti1 C13 57.28(15)
C14 Ti1 C13 34.06(15)
C12 Ti1 C13 34.48(15)
N1 Ti1 Ti3 42.85(10)
N13 Ti1 Ti3 43.84(10)
N12 Ti1 Ti3 89.95(10)
C11 Ti1 Ti3 147.54(13)
C15 Ti1 Ti3 119.50(12)
C14 Ti1 Ti3 115.63(11)
C12 Ti1 Ti3 171.85(11)
C13 Ti1 Ti3 137.37(12)
N1 Ti1 Ti2 42.78(9)
N13 Ti1 Ti2 90.04(10)
N12 Ti1 Ti2 43.54(9)
C11 Ti1 Ti2 117.56(11)
C15 Ti1 Ti2 132.35(11)
C14 Ti1 Ti2 164.76(12)
C12 Ti1 Ti2 128.04(10)
C13 Ti1 Ti2 158.52(12)
Ti3 Ti1 Ti2 59.75(3)
N1 Ti1 Zr1 90.47(10)
N13 Ti1 Zr1 46.40(9)
N12 Ti1 Zr1 47.16(9)
C11 Ti1 Zr1 148.55(13)
C15 Ti1 Zr1 164.38(11)
C14 Ti1 Zr1 129.70(12)
C12 Ti1 Zr1 117.07(12)
C13 Ti1 Zr1 109.73(11)
Ti2 Ti1 Zr1 63.00(4)
N1 Ti2 N23 86.80(13)
N1 Ti2 N12 86.12(13)
N23 Ti2 N12 93.17(14)
N1 Ti2 C24 98.45(13)
N23 Ti2 C24 144.02(15)
N12 Ti2 C24 122.60(15)
N1 Ti2 C25 121.52(14)
N23 Ti2 C25 150.77(14)
N12 Ti2 C25 95.69(14)
C24 Ti2 C25 34.85(13)
N1 Ti2 C23 107.83(14)
N23 Ti2 C23 109.61(15)
N12 Ti2 C23 153.52(14)
C24 Ti2 C23 34.93(14)
C25 Ti2 C23 57.85(14)
N1 Ti2 C22 141.21(14)
N23 Ti2 C22 96.30(14)
N12 Ti2 C22 132.01(14)
C24 Ti2 C22 58.12(14)
C25 Ti2 C22 57.68(15)
C23 Ti2 C22 35.06(14)
N1 Ti2 C21 154.87(14)
N23 Ti2 C21 116.58(14)
N12 Ti2 C21 100.76(13)
C24 Ti2 C21 57.43(13)
C25 Ti2 C21 34.29(14)
C23 Ti2 C21 57.44(14)
C22 Ti2 C21 34.39(14)
N1 Ti2 Ti3 43.05(10)
N23 Ti2 Ti3 43.76(9)
N12 Ti2 Ti3 90.34(10)
C24 Ti2 Ti3 130.25(10)
C25 Ti2 Ti3 163.11(10)
C23 Ti2 Ti3 115.34(10)
C22 Ti2 Ti3 127.26(11)
C21 Ti2 Ti3 158.52(11)
N1 Ti2 Ti1 42.33(10)
N23 Ti2 Ti1 90.16(10)
N12 Ti2 Ti1 43.79(9)
C24 Ti2 Ti1 117.51(10)
C25 Ti2 Ti1 115.21(11)
C23 Ti2 Ti1 144.59(11)
C22 Ti2 Ti1 172.70(11)
C21 Ti2 Ti1 138.79(11)
Ti3 Ti2 Ti1 60.00(3)
N1 Ti2 Zr1 90.45(10)
N23 Ti2 Zr1 46.33(9)
N12 Ti2 Zr1 47.36(10)
C24 Ti2 Zr1 166.34(11)
C25 Ti2 Zr1 131.53(10)
C23 Ti2 Zr1 149.98(11)
C22 Ti2 Zr1 119.30(10)
C21 Ti2 Zr1 112.08(10)
Ti3 Ti2 Zr1 62.89(3)
Ti1 Ti2 Zr1 63.34(3)
N1 Ti3 N23 86.77(13)
N1 Ti3 N13 86.23(14)
N23 Ti3 N13 93.12(13)
N1 Ti3 C34 99.91(15)
N23 Ti3 C34 124.72(16)
N13 Ti3 C34 141.77(16)
N1 Ti3 C33 110.80(14)
N23 Ti3 C33 153.20(15)
N13 Ti3 C33 107.64(15)
C34 Ti3 C33 34.92(15)
N1 Ti3 C35 121.41(15)
N23 Ti3 C35 96.33(14)
N13 Ti3 C35 151.14(14)
C34 Ti3 C35 34.59(15)
C33 Ti3 C35 57.47(15)
N1 Ti3 C32 144.25(14)
N23 Ti3 C32 128.57(15)
N13 Ti3 C32 95.75(14)
C34 Ti3 C32 58.02(15)
C33 Ti3 C32 34.85(15)
C35 Ti3 C32 57.41(14)
N1 Ti3 C31 155.52(14)
N23 Ti3 C31 98.41(14)
N13 Ti3 C31 117.13(14)
C34 Ti3 C31 57.55(14)
C33 Ti3 C31 57.31(14)
C35 Ti3 C31 34.44(14)
C32 Ti3 C31 34.28(14)
N1 Ti3 Ti2 43.12(9)
N23 Ti3 Ti2 43.66(10)
N13 Ti3 Ti2 90.39(10)
C34 Ti3 Ti2 119.77(12)
C33 Ti3 Ti2 148.36(12)
C35 Ti3 Ti2 115.02(11)
C32 Ti3 Ti2 170.60(11)
C31 Ti3 Ti2 136.32(10)
N1 Ti3 Ti1 42.48(10)
N23 Ti3 Ti1 90.29(10)
N13 Ti3 Ti1 43.76(10)
C34 Ti3 Ti1 130.27(12)
C33 Ti3 Ti1 116.40(11)
C35 Ti3 Ti1 162.36(11)
C32 Ti3 Ti1 128.76(11)
C31 Ti3 Ti1 159.80(10)
Ti2 Ti3 Ti1 60.25(3)
N1 Ti3 Zr1 90.99(10)
N23 Ti3 Zr1 46.72(10)
N13 Ti3 Zr1 47.01(9)
C34 Ti3 Zr1 166.04(12)
C33 Ti3 Zr1 146.69(12)
C35 Ti3 Zr1 131.55(11)
C32 Ti3 Zr1 116.26(11)
C31 Ti3 Zr1 110.02(10)
Ti2 Ti3 Zr1 63.50(4)
N23 Zr1 N13 76.98(11)
N23 Zr1 N12 76.30(12)
N13 Zr1 N12 76.43(11)
N23 Zr1 Cl3 97.25(9)
N13 Zr1 Cl3 88.46(9)
N12 Zr1 Cl3 164.52(8)
N23 Zr1 Cl2 164.47(9)
N13 Zr1 Cl2 97.26(9)
N12 Zr1 Cl2 88.37(9)
Cl3 Zr1 Cl2 96.99(6)
N23 Zr1 Cl1 89.65(8)
N13 Zr1 Cl1 165.95(9)
N12 Zr1 Cl1 96.42(8)
Cl3 Zr1 Cl1 97.60(5)
Cl2 Zr1 Cl1 94.58(5)
N23 Zr1 Ti3 38.61(8)
N13 Zr1 Ti3 38.82(8)
N12 Zr1 Ti3 77.05(8)
Cl3 Zr1 Ti3 89.10(4)
Cl2 Zr1 Ti3 135.66(4)
Cl1 Zr1 Ti3 128.20(4)
N23 Zr1 Ti2 38.23(8)
N13 Zr1 Ti2 77.16(8)
N12 Zr1 Ti2 38.45(8)
Cl3 Zr1 Ti2 135.04(4)
Cl2 Zr1 Ti2 126.70(4)
Cl1 Zr1 Ti2 89.70(4)
Ti3 Zr1 Ti2 53.61(3)
N23 Zr1 Ti1 77.03(8)
N13 Zr1 Ti1 38.30(8)
N12 Zr1 Ti1 38.51(8)
Cl3 Zr1 Ti1 126.69(4)
Cl2 Zr1 Ti1 89.48(4)
Cl1 Zr1 Ti1 134.69(4)
Ti3 Zr1 Ti1 53.67(2)
Ti2 Zr1 Ti1 53.66(3)

loop_
_geom_bond_atom_site_label_1
_geom_bond_atom_site_label_2
_geom_bond_distance
C11 C15 1.421(6)
C11 C12 1.432(6)
C11 C16 1.516(6)
C11 Ti1 2.367(4)
C12 C13 1.427(6)
C12 C17 1.505(6)
C12 Ti1 2.400(4)
C13 C14 1.409(6)
C13 C18 1.521(6)
C13 Ti1 2.414(4)
C14 C15 1.423(6)
C14 C19 1.521(6)
C14 Ti1 2.395(4)
C15 C20 1.509(6)
C15 Ti1 2.378(4)
C21 C25 1.417(6)
C21 C22 1.426(6)
C21 C26 1.523(5)
C21 Ti2 2.414(4)
C22 C23 1.447(6)
C22 C27 1.521(6)
C22 Ti2 2.410(4)
C23 C24 1.431(6)
C23 C28 1.491(6)
C23 Ti2 2.395(4)
C24 C25 1.428(5)
C24 C29 1.511(6)
C24 Ti2 2.374(4)
C25 C30 1.520(6)
C25 Ti2 2.392(4)
C31 C32 1.414(6)
C31 C35 1.419(6)
C31 C36 1.507(6)
C31 Ti3 2.405(4)
C32 C33 1.431(6)
C32 C37 1.512(6)
C32 Ti3 2.395(4)
C33 C34 1.429(6)
C33 C38 1.512(6)
C33 Ti3 2.383(4)
C34 C35 1.417(6)
C34 C39 1.510(6)
C34 Ti3 2.379(4)
C35 C40 1.505(6)
C35 Ti3 2.387(4)
Cl1 Zr1 2.4487(15)
Cl2 Zr1 2.4436(14)
Cl3 Zr1 2.4399(13)
N1 Ti1 1.925(3)
N1 Ti3 1.939(3)
N1 Ti2 1.942(3)
N12 Ti2 1.964(3)
N12 Ti1 1.973(3)
N12 Zr1 2.324(3)
N13 Ti1 1.967(3)
N13 Ti3 1.970(3)
N13 Zr1 2.298(3)
N23 Ti2 1.959(3)
N23 Ti3 1.962(3)
N23 Zr1 2.289(3)
Ti1 Ti3 2.8415(12)
Ti1 Ti2 2.8485(12)
Ti1 Zr1 3.1601(9)
Ti2 Ti3 2.8342(11)
Ti2 Zr1 3.1506(15)
Ti3 Zr1 3.1340(9)
